data_4118218
loop_
_publ_author_name
'Nongnaphat Duangdee'
'Wacharee Harnying'
'Giuseppe Rulli'
'J\"org-M. Neud\"orfl'
'Harald Gr\"oger'
'Albrecht Berkessel'

_publ_section_title
;
 Highly Enantioselective Organocatalytic Trifluoromethyl Carbinol
 Synthesis-A Caveat on Reaction Times and Product Isolation
;
_journal_name_full 'Journal of the American Chemical Society'
_journal_page_first 11196
_journal_page_last 11205
_journal_paper_doi 10.1021/ja302511t
_journal_volume 134
_journal_year 2012
_chemical_formula_moiety 'C11 H10 Cl F3 O2'
_chemical_formula_sum 'C11 H10 Cl F3 O2'
_chemical_formula_weight 266.64
_chemical_name_systematic
; 
 ? 
;
_space_group_IT_number 15
_symmetry_cell_setting monoclinic
_symmetry_space_group_name_Hall '-C 2yc'
_symmetry_space_group_name_H-M 'C 1 2/c 1'
_atom_sites_solution_hydrogens geom
_atom_sites_solution_primary direct
_atom_sites_solution_secondary difmap
_audit_creation_method SHELXL-97
_cell_angle_alpha 90.00
_cell_angle_beta 109.926(3)
_cell_angle_gamma 90.00
_cell_formula_units_Z 8
_cell_length_a 20.5630(18)
_cell_length_b 5.9491(5)
_cell_length_c 19.7934(18)
_cell_measurement_reflns_used 5367
_cell_measurement_temperature 100(2)
_cell_measurement_theta_max 26.99
_cell_measurement_theta_min 2.11
_cell_volume 2276.4(3)
_computing_cell_refinement 'Nonius DENZO (Otwinowski, Minor 1997)'
_computing_data_collection 'Nonius COLLECT'
_computing_data_reduction 'Nonius DENZO (Otwinowski, Minor 1997)'
_computing_molecular_graphics 'SCHAKAL99 (E. Keller 1999)'
_computing_publication_material 'PLATON (A. L. Spek 1980-2004)'
_computing_structure_refinement 'SHELXL-97 (Sheldrick, 1997)'
_computing_structure_solution 'SHELXS-97 (Sheldrick, 1997)'
_diffrn_ambient_temperature 100(2)
_diffrn_measured_fraction_theta_full 0.971
_diffrn_measured_fraction_theta_max 0.971
_diffrn_measurement_device_type 'Nonius KappaCCD'
_diffrn_measurement_method Phi/Omega-Scans
_diffrn_radiation_monochromator graphite
_diffrn_radiation_source 'fine-focus sealed tube'
_diffrn_radiation_type MoK\a
_diffrn_radiation_wavelength 0.71073
_diffrn_reflns_av_R_equivalents 0.0483
_diffrn_reflns_av_sigmaI/netI 0.0652
_diffrn_reflns_limit_h_max 26
_diffrn_reflns_limit_h_min -26
_diffrn_reflns_limit_k_max 7
_diffrn_reflns_limit_k_min -4
_diffrn_reflns_limit_l_max 21
_diffrn_reflns_limit_l_min -25
_diffrn_reflns_number 5367
_diffrn_reflns_theta_full 26.99
_diffrn_reflns_theta_max 26.99
_diffrn_reflns_theta_min 2.11
_exptl_absorpt_coefficient_mu 0.362
_exptl_absorpt_correction_type none
_exptl_crystal_colour colourless
_exptl_crystal_density_diffrn 1.556
_exptl_crystal_description prism
_exptl_crystal_F_000 1088
_exptl_crystal_size_max .2
_exptl_crystal_size_mid .06
_exptl_crystal_size_min .02
_refine_diff_density_max 0.295
_refine_diff_density_min -0.306
_refine_diff_density_rms 0.058
_refine_ls_extinction_method none
_refine_ls_goodness_of_fit_ref 0.951
_refine_ls_hydrogen_treatment constr
_refine_ls_matrix_type full
_refine_ls_number_parameters 155
_refine_ls_number_reflns 2424
_refine_ls_number_restraints 0
_refine_ls_restrained_S_all 0.951
_refine_ls_R_factor_all 0.0683
_refine_ls_R_factor_gt 0.0378
_refine_ls_shift/su_max 0.001
_refine_ls_shift/su_mean 0.000
_refine_ls_structure_factor_coef Fsqd
_refine_ls_weighting_details 'calc w=1/[\s^2^(Fo^2^)+(0.0479P)^2^+0.0000P] where P=(Fo^2^+2Fc^2^)/3'
_refine_ls_weighting_scheme calc
_refine_ls_wR_factor_gt 0.0852
_refine_ls_wR_factor_ref 0.0958
_reflns_number_gt 1678
_reflns_number_total 2424
_reflns_threshold_expression >2sigma(I)
_cod_data_source_file ja302511t_si_004.cif
_cod_data_source_block nod362
_cod_database_code 4118218

loop_
_symmetry_equiv_pos_as_xyz
'x, y, z'
'-x, y, -z+1/2'
'x+1/2, y+1/2, z'
'-x+1/2, y+1/2, -z+1/2'
'-x, -y, -z'
'x, -y, z-1/2'
'-x+1/2, -y+1/2, -z'
'x+1/2, -y+1/2, z-1/2'

loop_
_atom_site_label
_atom_site_type_symbol
_atom_site_fract_x
_atom_site_fract_y
_atom_site_fract_z
_atom_site_U_iso_or_equiv
_atom_site_adp_type
_atom_site_occupancy
_atom_site_symmetry_multiplicity
_atom_site_calc_flag
_atom_site_refinement_flags
Cl1 Cl 0.34441(3) -0.28722(9) 0.32082(3) 0.03262(18) Uani 1 1 d .
F1 F 0.49780(6) 0.35454(19) 0.16222(6) 0.0288(3) Uani 1 1 d .
F2 F 0.52499(5) 0.05235(19) 0.11773(6) 0.0272(3) Uani 1 1 d .
F3 F 0.49913(6) 0.3530(2) 0.05406(7) 0.0325(3) Uani 1 1 d .
O1 O 0.37152(7) 0.3670(2) 0.05397(7) 0.0223(3) Uani 1 1 d .
H1 H 0.3286 0.3454 0.0374 0.033 Uiso 1 1 calc R
O2 O 0.27316(7) 0.0298(2) -0.01191(8) 0.0280(4) Uani 1 1 d .
C1 C 0.36172(10) -0.1572(4) 0.24956(11) 0.0225(5) Uani 1 1 d .
C2 C 0.33534(10) 0.0536(4) 0.22703(11) 0.0233(5) Uani 1 1 d .
H2 H 0.3079 0.1286 0.2501 0.028 Uiso 1 1 calc R
C3 C 0.34933(10) 0.1552(3) 0.17028(11) 0.0210(5) Uani 1 1 d .
H3 H 0.3316 0.3010 0.1548 0.025 Uiso 1 1 calc R
C4 C 0.38911(9) 0.0451(3) 0.13597(10) 0.0183(4) Uani 1 1 d .
C5 C 0.40574(10) 0.1597(3) 0.07448(10) 0.0198(5) Uani 1 1 d .
C6 C 0.48226(10) 0.2310(3) 0.10228(11) 0.0223(5) Uani 1 1 d .
C7 C 0.39415(10) 0.0042(3) 0.00939(10) 0.0219(5) Uani 1 1 d .
H7A H 0.4113 0.0803 -0.0258 0.026 Uiso 1 1 calc R
H7B H 0.4218 -0.1343 0.0255 0.026 Uiso 1 1 calc R
C8 C 0.31961(10) -0.0604(3) -0.02754(11) 0.0214(5) Uani 1 1 d .
C9 C 0.30571(12) -0.2378(3) -0.08425(11) 0.0280(5) Uani 1 1 d .
H9A H 0.3196 -0.3847 -0.0615 0.042 Uiso 1 1 calc R
H9B H 0.3322 -0.2049 -0.1159 0.042 Uiso 1 1 calc R
H9C H 0.2562 -0.2402 -0.1125 0.042 Uiso 1 1 calc R
C10 C 0.41457(10) -0.1679(3) 0.15964(11) 0.0232(5) Uani 1 1 d .
H10 H 0.4415 -0.2451 0.1364 0.028 Uiso 1 1 calc R
C11 C 0.40136(10) -0.2695(3) 0.21663(11) 0.0232(5) Uani 1 1 d .
H11 H 0.4194 -0.4145 0.2328 0.028 Uiso 1 1 calc R

loop_
_atom_site_aniso_label
_atom_site_aniso_U_11
_atom_site_aniso_U_22
_atom_site_aniso_U_33
_atom_site_aniso_U_23
_atom_site_aniso_U_13
_atom_site_aniso_U_12
Cl1 0.0332(3) 0.0399(4) 0.0257(3) 0.0045(3) 0.0113(2) -0.0115(3)
F1 0.0215(6) 0.0307(7) 0.0314(7) -0.0080(6) 0.0054(5) -0.0016(5)
F2 0.0187(6) 0.0300(7) 0.0320(7) 0.0016(6) 0.0074(5) 0.0075(5)
F3 0.0251(6) 0.0395(8) 0.0351(8) 0.0108(6) 0.0130(6) -0.0026(6)
O1 0.0183(7) 0.0214(8) 0.0253(8) 0.0024(6) 0.0050(6) 0.0030(6)
O2 0.0216(7) 0.0270(9) 0.0327(9) -0.0034(7) 0.0057(7) 0.0040(7)
C1 0.0212(10) 0.0262(12) 0.0177(11) -0.0001(9) 0.0036(9) -0.0092(9)
C2 0.0189(10) 0.0302(13) 0.0219(11) -0.0042(10) 0.0086(9) -0.0014(9)
C3 0.0187(9) 0.0220(11) 0.0212(11) -0.0021(9) 0.0052(9) 0.0023(9)
C4 0.0172(9) 0.0176(11) 0.0183(11) -0.0029(9) 0.0037(8) -0.0018(8)
C5 0.0182(9) 0.0183(11) 0.0226(11) 0.0002(9) 0.0066(9) 0.0034(9)
C6 0.0208(10) 0.0232(12) 0.0228(12) 0.0011(10) 0.0074(9) 0.0022(9)
C7 0.0209(10) 0.0251(12) 0.0199(11) -0.0005(9) 0.0072(9) 0.0051(9)
C8 0.0254(10) 0.0201(11) 0.0178(11) 0.0048(9) 0.0061(9) 0.0027(9)
C9 0.0341(12) 0.0265(13) 0.0222(12) -0.0039(10) 0.0082(10) -0.0025(10)
C10 0.0227(10) 0.0213(12) 0.0260(12) -0.0021(10) 0.0089(9) 0.0009(9)
C11 0.0237(10) 0.0188(12) 0.0237(12) 0.0020(9) 0.0037(9) -0.0004(9)

loop_
_atom_type_symbol
_atom_type_description
_atom_type_scat_dispersion_real
_atom_type_scat_dispersion_imag
_atom_type_scat_source
C C 0.0033 0.0016 'International Tables Vol C Tables 4.2.6.8 and 6.1.1.4'
H H 0.0000 0.0000 'International Tables Vol C Tables 4.2.6.8 and 6.1.1.4'
Cl Cl 0.1484 0.1585 'International Tables Vol C Tables 4.2.6.8 and 6.1.1.4'
F F 0.0171 0.0103 'International Tables Vol C Tables 4.2.6.8 and 6.1.1.4'
O O 0.0106 0.0060 'International Tables Vol C Tables 4.2.6.8 and 6.1.1.4'

loop_
_geom_angle_atom_site_label_1
_geom_angle_atom_site_label_2
_geom_angle_atom_site_label_3
_geom_angle
C5 O1 H1 109.5
C11 C1 C2 121.27(18)
C11 C1 Cl1 118.89(17)
C2 C1 Cl1 119.84(15)
C1 C2 C3 119.38(17)
C1 C2 H2 120.3
C3 C2 H2 120.3
C2 C3 C4 120.48(19)
C2 C3 H3 119.8
C4 C3 H3 119.8
C10 C4 C3 118.76(18)
C10 C4 C5 120.86(16)
C3 C4 C5 120.36(17)
O1 C5 C4 113.17(15)
O1 C5 C7 111.45(16)
C4 C5 C7 112.66(16)
O1 C5 C6 102.17(15)
C4 C5 C6 108.46(16)
C7 C5 C6 108.25(15)
F3 C6 F1 107.04(16)
F3 C6 F2 106.45(15)
F1 C6 F2 106.98(16)
F3 C6 C5 112.17(17)
F1 C6 C5 111.99(15)
F2 C6 C5 111.85(16)
C8 C7 C5 113.69(15)
C8 C7 H7A 108.8
C5 C7 H7A 108.8
C8 C7 H7B 108.8
C5 C7 H7B 108.8
H7A C7 H7B 107.7
O2 C8 C9 122.23(19)
O2 C8 C7 121.22(18)
C9 C8 C7 116.54(17)
C8 C9 H9A 109.5
C8 C9 H9B 109.5
H9A C9 H9B 109.5
C8 C9 H9C 109.5
H9A C9 H9C 109.5
H9B C9 H9C 109.5
C11 C10 C4 121.08(18)
C11 C10 H10 119.5
C4 C10 H10 119.5
C1 C11 C10 119.03(19)
C1 C11 H11 120.5
C10 C11 H11 120.5

loop_
_geom_bond_atom_site_label_1
_geom_bond_atom_site_label_2
_geom_bond_distance
Cl1 C1 1.748(2)
F1 C6 1.338(2)
F2 C6 1.346(2)
F3 C6 1.336(2)
O1 C5 1.410(2)
O1 H1 0.8400
O2 C8 1.224(2)
C1 C11 1.378(3)
C1 C2 1.379(3)
C2 C3 1.389(3)
C2 H2 0.9500
C3 C4 1.392(2)
C3 H3 0.9500
C4 C10 1.390(3)
C4 C5 1.532(3)
C5 C7 1.537(3)
C5 C6 1.539(3)
C7 C8 1.506(3)
C7 H7A 0.9900
C7 H7B 0.9900
C8 C9 1.496(3)
C9 H9A 0.9800
C9 H9B 0.9800
C9 H9C 0.9800
C10 C11 1.386(3)
C10 H10 0.9500
C11 H11 0.9500

loop_
_geom_torsion_atom_site_label_1
_geom_torsion_atom_site_label_2
_geom_torsion_atom_site_label_3
_geom_torsion_atom_site_label_4
_geom_torsion
C11 C1 C2 C3 -0.4(3)
Cl1 C1 C2 C3 -179.91(15)
C1 C2 C3 C4 0.5(3)
C2 C3 C4 C10 -0.1(3)
C2 C3 C4 C5 -178.68(17)
C10 C4 C5 O1 175.50(17)
C3 C4 C5 O1 -5.9(3)
C10 C4 C5 C7 47.9(2)
C3 C4 C5 C7 -133.51(18)
C10 C4 C5 C6 -71.9(2)
C3 C4 C5 C6 106.7(2)
O1 C5 C6 F3 -53.75(19)
C4 C5 C6 F3 -173.51(15)
C7 C5 C6 F3 64.0(2)
O1 C5 C6 F1 66.65(19)
C4 C5 C6 F1 -53.1(2)
C7 C5 C6 F1 -175.64(15)
O1 C5 C6 F2 -173.27(14)
C4 C5 C6 F2 67.0(2)
C7 C5 C6 F2 -55.6(2)
O1 C5 C7 C8 -62.8(2)
C4 C5 C7 C8 65.6(2)
C6 C5 C7 C8 -174.44(17)
C5 C7 C8 O2 9.4(3)
C5 C7 C8 C9 -171.17(17)
C3 C4 C10 C11 -0.5(3)
C5 C4 C10 C11 178.08(18)
C2 C1 C11 C10 -0.2(3)
Cl1 C1 C11 C10 179.33(15)
C4 C10 C11 C1 0.7(3)
